data_4118754
loop_
_publ_author_name
'Charles W. Machan'
'Mario Adelhardt'
'Amy A. Sarjeant'
'Charlotte L. Stern'
'J\"org Sutter'
'Karsten Meyer'
'Chad A. Mirkin'

_publ_section_title
;
 One-Pot Synthesis of an Fe(II) Bis-Terpyridine Complex with
 Allosterically Regulated Electronic Properties
;
_journal_name_full 'Journal of the American Chemical Society'
_journal_page_first 16921
_journal_page_last 16924
_journal_paper_doi 10.1021/ja3045019
_journal_volume 134
_journal_year 2012
_chemical_formula_moiety 'C44 H41 Cl N3 P2 Pt S2, (C H2 Cl2), Cl'
_chemical_formula_sum 'C45 H43 Cl4 N3 P2 Pt S2'
_chemical_formula_weight 1088.77
_chemical_name_systematic
; 
 ? 
;
_space_group_IT_number 14
_symmetry_cell_setting monoclinic
_symmetry_space_group_name_Hall '-P 2ybc'
_symmetry_space_group_name_H-M 'P 1 21/c 1'
_atom_sites_solution_hydrogens geom
_atom_sites_solution_primary direct
_atom_sites_solution_secondary difmap
_audit_creation_method SHELXL-97
_cell_angle_alpha 90.00
_cell_angle_beta 104.070(3)
_cell_angle_gamma 90.00
_cell_formula_units_Z 4
_cell_length_a 19.1432(10)
_cell_length_b 12.9117(6)
_cell_length_c 18.0593(9)
_cell_measurement_reflns_used 9935
_cell_measurement_temperature 100(2)
_cell_measurement_theta_max 29.94
_cell_measurement_theta_min 2.32
_cell_volume 4329.8(4)
_computing_cell_refinement 'Bruker SAINT'
_computing_data_collection 'Bruker APEX2'
_computing_data_reduction 'Bruker SAINT'
_computing_molecular_graphics 'Bruker SHELXTL'
_computing_publication_material 'Bruker SHELXTL'
_computing_structure_refinement 'SHELXL-97 (Sheldrick, 2008)'
_computing_structure_solution 'SHELXS-97 (Sheldrick, 2008)'
_diffrn_ambient_temperature 100(2)
_diffrn_measured_fraction_theta_full 0.992
_diffrn_measured_fraction_theta_max 0.992
_diffrn_measurement_device_type 'Bruker APEX-II CCD'
_diffrn_measurement_method '\f and \w scans'
_diffrn_radiation_monochromator graphite
_diffrn_radiation_source 'fine-focus sealed tube'
_diffrn_radiation_type MoK\a
_diffrn_radiation_wavelength 0.71073
_diffrn_reflns_av_R_equivalents 0.0615
_diffrn_reflns_av_sigmaI/netI 0.0753
_diffrn_reflns_limit_h_max 24
_diffrn_reflns_limit_h_min -26
_diffrn_reflns_limit_k_max 10
_diffrn_reflns_limit_k_min -18
_diffrn_reflns_limit_l_max 25
_diffrn_reflns_limit_l_min -25
_diffrn_reflns_number 60262
_diffrn_reflns_theta_full 30.05
_diffrn_reflns_theta_max 30.05
_diffrn_reflns_theta_min 1.10
_diffrn_standards_number 0
_exptl_absorpt_coefficient_mu 3.695
_exptl_absorpt_correction_T_max 0.9165
_exptl_absorpt_correction_T_min 0.4561
_exptl_absorpt_correction_type multi-scan
_exptl_absorpt_process_details 'SADABS, Bruker'
_exptl_crystal_colour colourless
_exptl_crystal_density_diffrn 1.670
_exptl_crystal_description plate
_exptl_crystal_F_000 2168
_exptl_crystal_size_max 0.25
_exptl_crystal_size_mid 0.18
_exptl_crystal_size_min 0.02
_refine_diff_density_max 6.745
_refine_diff_density_min -4.927
_refine_diff_density_rms 0.305
_refine_ls_extinction_method none
_refine_ls_goodness_of_fit_ref 1.093
_refine_ls_hydrogen_treatment constr
_refine_ls_matrix_type full
_refine_ls_number_parameters 516
_refine_ls_number_reflns 12583
_refine_ls_number_restraints 0
_refine_ls_restrained_S_all 1.093
_refine_ls_R_factor_all 0.0942
_refine_ls_R_factor_gt 0.0634
_refine_ls_shift/su_max 0.001
_refine_ls_shift/su_mean 0.000
_refine_ls_structure_factor_coef Fsqd
_refine_ls_weighting_details 'calc w=1/[\s^2^(Fo^2^)+(0.0898P)^2^+33.3355P] where P=(Fo^2^+2Fc^2^)/3'
_refine_ls_weighting_scheme calc
_refine_ls_wR_factor_gt 0.1649
_refine_ls_wR_factor_ref 0.1856
_reflns_number_gt 9138
_reflns_number_total 12583
_reflns_threshold_expression >2sigma(I)
_cod_data_source_file ja3045019_si_002_4.cif
_cod_data_source_block n1070
_cod_database_code 4118754

loop_
_symmetry_equiv_pos_as_xyz
'x, y, z'
'-x, y+1/2, -z+1/2'
'-x, -y, -z'
'x, -y-1/2, z-1/2'

loop_
_atom_site_label
_atom_site_type_symbol
_atom_site_fract_x
_atom_site_fract_y
_atom_site_fract_z
_atom_site_U_iso_or_equiv
_atom_site_adp_type
_atom_site_occupancy
_atom_site_symmetry_multiplicity
_atom_site_calc_flag
_atom_site_refinement_flags
_atom_site_disorder_assembly
_atom_site_disorder_group
Pt1 Pt 0.697843(14) 0.51809(2) 0.228992(14) 0.01339(9) Uani 1 1 d . . .
Cl1 Cl 0.74831(10) 0.52051(15) 0.36119(9) 0.0219(4) Uani 1 1 d . . .
Cl2 Cl 0.49428(11) 0.64691(15) 0.24286(10) 0.0242(4) Uani 1 1 d . . .
Cl3A Cl 0.9415(6) 0.1631(9) 0.6484(6) 0.1198(19) Uani 0.566(6) 1 d P A 1
Cl4A Cl 1.0572(5) 0.0615(9) 0.5919(6) 0.1198(19) Uani 0.566(6) 1 d P A 1
Cl3B Cl 0.9865(8) 0.1516(12) 0.6350(8) 0.1198(19) Uani 0.434(6) 1 d P A 2
Cl4B Cl 1.0119(8) 0.0316(12) 0.5346(9) 0.1198(19) Uani 0.434(6) 1 d P . 2
S1 S 0.63531(10) 0.36909(14) 0.25107(9) 0.0163(3) Uani 1 1 d . . .
S2 S 0.97549(11) 0.49224(17) 0.32496(12) 0.0249(4) Uani 1 1 d . . .
P1 P 0.63382(10) 0.50834(14) 0.10758(10) 0.0131(3) Uani 1 1 d . . .
P4 P 0.77008(10) 0.65529(14) 0.21916(10) 0.0151(3) Uani 1 1 d . . .
N1 N 1.1531(4) 0.6653(5) 0.2494(3) 0.0213(13) Uani 1 1 d . . .
N2 N 1.0044(4) 0.7397(6) 0.0950(4) 0.0285(15) Uani 1 1 d . . .
N3 N 1.2527(4) 0.5447(5) 0.4235(4) 0.0218(13) Uani 1 1 d . . .
C1 C 0.5697(4) 0.3459(6) 0.1606(4) 0.0183(14) Uani 1 1 d . . .
H1A H 0.5900 0.2963 0.1296 0.022 Uiso 1 1 calc R . .
H1B H 0.5257 0.3147 0.1707 0.022 Uiso 1 1 calc R . .
C2 C 0.5503(4) 0.4466(6) 0.1164(4) 0.0147(13) Uani 1 1 d . . .
H2A H 0.5239 0.4930 0.1439 0.018 Uiso 1 1 calc R . .
H2B H 0.5191 0.4321 0.0652 0.018 Uiso 1 1 calc R . .
C3 C 0.5772(4) 0.4094(6) 0.3109(4) 0.0208(15) Uani 1 1 d . . .
H3A H 0.5537 0.4747 0.2917 0.031 Uiso 1 1 calc R . .
H3B H 0.6059 0.4191 0.3633 0.031 Uiso 1 1 calc R . .
H3C H 0.5406 0.3561 0.3103 0.031 Uiso 1 1 calc R . .
C4 C 0.6056(4) 0.6248(5) 0.0528(4) 0.0133(12) Uani 1 1 d . . .
C5 C 0.5584(4) 0.6905(6) 0.0778(4) 0.0196(15) Uani 1 1 d . . .
H5 H 0.5436 0.6747 0.1231 0.024 Uiso 1 1 calc R . .
C6 C 0.5329(4) 0.7796(6) 0.0364(4) 0.0239(16) Uani 1 1 d . . .
H6 H 0.4998 0.8235 0.0528 0.029 Uiso 1 1 calc R . .
C7 C 0.5559(4) 0.8044(6) -0.0290(4) 0.0197(15) Uani 1 1 d . . .
H7 H 0.5390 0.8655 -0.0569 0.024 Uiso 1 1 calc R . .
C8 C 0.6032(4) 0.7394(6) -0.0529(4) 0.0166(14) Uani 1 1 d . . .
H8 H 0.6186 0.7562 -0.0976 0.020 Uiso 1 1 calc R . .
C9 C 0.6287(4) 0.6497(5) -0.0127(4) 0.0148(13) Uani 1 1 d . . .
H9 H 0.6616 0.6058 -0.0296 0.018 Uiso 1 1 calc R . .
C10 C 0.6682(4) 0.4185(5) 0.0477(4) 0.0149(13) Uani 1 1 d . . .
C11 C 0.6281(4) 0.3987(5) -0.0260(4) 0.0173(14) Uani 1 1 d . . .
H11 H 0.5846 0.4353 -0.0459 0.021 Uiso 1 1 calc R . .
C12 C 0.6520(4) 0.3246(6) -0.0709(4) 0.0217(15) Uani 1 1 d . . .
H12 H 0.6246 0.3116 -0.1215 0.026 Uiso 1 1 calc R . .
C13 C 0.7146(4) 0.2708(6) -0.0425(4) 0.0213(15) Uani 1 1 d . . .
H13 H 0.7299 0.2195 -0.0728 0.026 Uiso 1 1 calc R . .
C14 C 0.7555(4) 0.2915(6) 0.0308(4) 0.0206(15) Uani 1 1 d . . .
H14 H 0.7998 0.2562 0.0498 0.025 Uiso 1 1 calc R . .
C15 C 0.7317(4) 0.3641(5) 0.0767(4) 0.0153(13) Uani 1 1 d . . .
H15 H 0.7588 0.3762 0.1274 0.018 Uiso 1 1 calc R . .
C16 C 0.7413(4) 0.7732(6) 0.2579(4) 0.0176(14) Uani 1 1 d . . .
C17 C 0.6696(5) 0.7831(6) 0.2602(4) 0.0261(17) Uani 1 1 d . . .
H17 H 0.6366 0.7282 0.2430 0.031 Uiso 1 1 calc R . .
C18 C 0.6466(5) 0.8743(7) 0.2880(5) 0.031(2) Uani 1 1 d . . .
H18 H 0.5975 0.8823 0.2889 0.038 Uiso 1 1 calc R . .
C19 C 0.6953(6) 0.9532(7) 0.3143(5) 0.038(2) Uani 1 1 d . . .
H19 H 0.6794 1.0150 0.3338 0.046 Uiso 1 1 calc R . .
C20 C 0.7657(6) 0.9433(7) 0.3126(4) 0.032(2) Uani 1 1 d . . .
H20 H 0.7986 0.9978 0.3312 0.038 Uiso 1 1 calc R . .
C21 C 0.7899(5) 0.8536(6) 0.2838(4) 0.0239(16) Uani 1 1 d . . .
H21 H 0.8388 0.8473 0.2818 0.029 Uiso 1 1 calc R . .
C22 C 0.7825(4) 0.6881(6) 0.1256(4) 0.0170(14) Uani 1 1 d . . .
C23 C 0.8009(4) 0.6109(6) 0.0809(4) 0.0181(14) Uani 1 1 d . . .
H23 H 0.8062 0.5419 0.0997 0.022 Uiso 1 1 calc R . .
C24 C 0.8119(4) 0.6318(6) 0.0092(4) 0.0217(15) Uani 1 1 d . . .
H24 H 0.8250 0.5778 -0.0204 0.026 Uiso 1 1 calc R . .
C25 C 0.8035(4) 0.7323(6) -0.0187(4) 0.0230(16) Uani 1 1 d . . .
H25 H 0.8100 0.7473 -0.0682 0.028 Uiso 1 1 calc R . .
C26 C 0.7857(5) 0.8108(6) 0.0260(4) 0.0246(17) Uani 1 1 d . . .
H26 H 0.7807 0.8799 0.0073 0.029 Uiso 1 1 calc R . .
C27 C 0.7752(4) 0.7890(6) 0.0978(4) 0.0189(14) Uani 1 1 d . . .
H27 H 0.7630 0.8431 0.1280 0.023 Uiso 1 1 calc R . .
C28 C 0.8619(4) 0.6310(6) 0.2757(4) 0.0204(15) Uani 1 1 d . . .
H28A H 0.8940 0.6855 0.2641 0.024 Uiso 1 1 calc R . .
H28B H 0.8625 0.6365 0.3305 0.024 Uiso 1 1 calc R . .
C29 C 0.8912(5) 0.5277(7) 0.2617(4) 0.0261(17) Uani 1 1 d . . .
H29A H 0.8972 0.5266 0.2087 0.031 Uiso 1 1 calc R . .
H29B H 0.8551 0.4743 0.2653 0.031 Uiso 1 1 calc R . .
C30 C 1.0399(4) 0.5644(6) 0.2928(4) 0.0198(14) Uani 1 1 d . . .
C31 C 1.0273(4) 0.6245(6) 0.2276(4) 0.0215(15) Uani 1 1 d . . .
H31 H 0.9799 0.6315 0.1963 0.026 Uiso 1 1 calc R . .
C32 C 1.0843(4) 0.6743(6) 0.2083(4) 0.0194(14) Uani 1 1 d . . .
C33 C 1.0718(5) 0.7390(6) 0.1381(4) 0.0240(16) Uani 1 1 d . . .
C34 C 1.1279(4) 0.7937(7) 0.1188(4) 0.0234(16) Uani 1 1 d . . .
H34 H 1.1753 0.7907 0.1505 0.028 Uiso 1 1 calc R . .
C35 C 1.1130(5) 0.8522(7) 0.0529(5) 0.0263(17) Uani 1 1 d . . .
H35 H 1.1500 0.8903 0.0384 0.032 Uiso 1 1 calc R . .
C36 C 1.0437(5) 0.8541(7) 0.0088(5) 0.0300(19) Uani 1 1 d . . .
H36 H 1.0320 0.8934 -0.0371 0.036 Uiso 1 1 calc R . .
C37 C 0.9918(5) 0.7988(7) 0.0316(5) 0.0286(18) Uani 1 1 d . . .
H37 H 0.9439 0.8021 0.0009 0.034 Uiso 1 1 calc R . .
C38 C 1.1108(4) 0.5540(6) 0.3358(4) 0.0211(15) Uani 1 1 d . . .
H38 H 1.1213 0.5124 0.3805 0.025 Uiso 1 1 calc R . .
C39 C 1.1653(4) 0.6048(6) 0.3129(4) 0.0192(14) Uani 1 1 d . . .
C40 C 1.2417(4) 0.5907(6) 0.3546(4) 0.0199(14) Uani 1 1 d . . .
C41 C 1.2971(4) 0.6198(6) 0.3228(4) 0.0201(15) Uani 1 1 d . . .
H41 H 1.2875 0.6562 0.2756 0.024 Uiso 1 1 calc R . .
C42 C 1.3679(4) 0.5949(6) 0.3608(5) 0.0250(16) Uani 1 1 d . . .
H42 H 1.4070 0.6080 0.3382 0.030 Uiso 1 1 calc R . .
C43 C 1.3793(4) 0.5498(7) 0.4338(5) 0.0232(16) Uani 1 1 d . . .
H43 H 1.4266 0.5363 0.4635 0.028 Uiso 1 1 calc R . .
C44 C 1.3210(4) 0.5261(6) 0.4607(5) 0.0249(16) Uani 1 1 d . . .
H44 H 1.3292 0.4942 0.5095 0.030 Uiso 1 1 calc R . .
C45 C 0.9543(5) 0.0839(8) 0.5670(6) 0.037(2) Uani 1 1 d . . .
H45A H 0.9381 0.1217 0.5181 0.045 Uiso 1 1 calc R A 1
H45B H 0.9279 0.0175 0.5636 0.045 Uiso 1 1 calc R A 1

loop_
_atom_site_aniso_label
_atom_site_aniso_U_11
_atom_site_aniso_U_22
_atom_site_aniso_U_33
_atom_site_aniso_U_23
_atom_site_aniso_U_13
_atom_site_aniso_U_12
Pt1 0.01642(14) 0.01020(13) 0.01342(13) -0.00001(9) 0.00338(9) -0.00112(10)
Cl1 0.0246(9) 0.0268(10) 0.0125(7) 0.0011(6) 0.0008(6) -0.0067(7)
Cl2 0.0343(11) 0.0180(9) 0.0239(8) 0.0010(6) 0.0142(8) 0.0067(7)
Cl3A 0.111(5) 0.123(5) 0.127(4) -0.011(3) 0.033(4) -0.012(4)
Cl4A 0.111(5) 0.123(5) 0.127(4) -0.011(3) 0.033(4) -0.012(4)
Cl3B 0.111(5) 0.123(5) 0.127(4) -0.011(3) 0.033(4) -0.012(4)
Cl4B 0.111(5) 0.123(5) 0.127(4) -0.011(3) 0.033(4) -0.012(4)
S1 0.0213(9) 0.0110(8) 0.0168(7) 0.0018(6) 0.0049(6) -0.0005(6)
S2 0.0194(9) 0.0253(11) 0.0281(10) 0.0073(7) 0.0022(8) 0.0007(7)
P1 0.0151(8) 0.0103(8) 0.0133(7) -0.0004(6) 0.0023(6) -0.0012(6)
P4 0.0189(9) 0.0112(9) 0.0146(8) -0.0008(6) 0.0033(7) -0.0024(7)
N1 0.028(4) 0.017(3) 0.019(3) 0.000(2) 0.007(3) -0.002(3)
N2 0.028(4) 0.033(4) 0.022(3) 0.001(3) 0.003(3) -0.007(3)
N3 0.022(3) 0.016(3) 0.026(3) -0.001(2) 0.004(3) -0.001(2)
C1 0.022(4) 0.015(4) 0.018(3) -0.004(2) 0.006(3) -0.005(3)
C2 0.013(3) 0.011(3) 0.020(3) 0.001(2) 0.003(2) -0.004(2)
C3 0.027(4) 0.017(4) 0.020(3) 0.002(3) 0.011(3) -0.001(3)
C4 0.015(3) 0.008(3) 0.016(3) -0.001(2) 0.003(2) -0.001(2)
C5 0.027(4) 0.016(4) 0.018(3) 0.000(3) 0.009(3) 0.000(3)
C6 0.031(4) 0.015(4) 0.028(4) 0.003(3) 0.012(3) 0.009(3)
C7 0.022(4) 0.012(4) 0.027(4) 0.000(3) 0.009(3) -0.001(3)
C8 0.018(4) 0.015(4) 0.017(3) 0.000(2) 0.004(3) 0.000(3)
C9 0.017(3) 0.012(3) 0.016(3) -0.001(2) 0.005(3) -0.002(3)
C10 0.020(4) 0.006(3) 0.021(3) -0.001(2) 0.010(3) -0.001(2)
C11 0.026(4) 0.008(3) 0.019(3) 0.001(2) 0.008(3) 0.003(3)
C12 0.036(5) 0.014(4) 0.015(3) -0.003(2) 0.005(3) -0.003(3)
C13 0.029(4) 0.013(4) 0.024(4) -0.002(3) 0.010(3) 0.002(3)
C14 0.026(4) 0.009(3) 0.028(4) -0.002(3) 0.008(3) 0.004(3)
C15 0.018(4) 0.010(3) 0.018(3) 0.001(2) 0.004(3) 0.003(3)
C16 0.024(4) 0.014(3) 0.015(3) 0.000(2) 0.005(3) -0.002(3)
C17 0.038(5) 0.020(4) 0.024(4) 0.000(3) 0.014(3) 0.003(3)
C18 0.046(5) 0.027(5) 0.027(4) 0.007(3) 0.019(4) 0.015(4)
C19 0.070(7) 0.022(5) 0.028(4) 0.001(3) 0.024(5) 0.010(4)
C20 0.061(6) 0.013(4) 0.024(4) -0.002(3) 0.016(4) -0.002(4)
C21 0.033(4) 0.020(4) 0.019(3) 0.001(3) 0.006(3) -0.004(3)
C22 0.021(4) 0.013(3) 0.018(3) 0.001(2) 0.007(3) -0.004(3)
C23 0.015(3) 0.019(4) 0.020(3) -0.003(3) 0.003(3) -0.001(3)
C24 0.019(4) 0.024(4) 0.023(4) -0.004(3) 0.007(3) -0.002(3)
C25 0.028(4) 0.027(4) 0.015(3) -0.002(3) 0.006(3) -0.003(3)
C26 0.038(5) 0.014(4) 0.022(4) 0.004(3) 0.008(3) -0.004(3)
C27 0.023(4) 0.011(3) 0.022(3) 0.000(3) 0.004(3) 0.000(3)
C28 0.017(4) 0.017(4) 0.024(4) -0.002(3) 0.001(3) -0.001(3)
C29 0.025(4) 0.034(5) 0.019(4) -0.003(3) 0.005(3) 0.001(3)
C30 0.022(4) 0.016(4) 0.022(3) -0.003(3) 0.006(3) -0.001(3)
C31 0.023(4) 0.019(4) 0.021(3) 0.002(3) 0.004(3) 0.000(3)
C32 0.020(4) 0.017(4) 0.022(3) -0.001(3) 0.007(3) 0.001(3)
C33 0.033(5) 0.016(4) 0.022(4) 0.002(3) 0.005(3) 0.001(3)
C34 0.017(4) 0.026(4) 0.028(4) 0.003(3) 0.007(3) 0.004(3)
C35 0.027(4) 0.028(5) 0.028(4) 0.000(3) 0.016(3) 0.000(3)
C36 0.031(5) 0.035(5) 0.024(4) 0.008(3) 0.007(3) 0.005(4)
C37 0.025(4) 0.033(5) 0.025(4) 0.002(3) 0.001(3) -0.003(4)
C38 0.025(4) 0.013(3) 0.025(4) -0.002(3) 0.006(3) -0.002(3)
C39 0.024(4) 0.013(4) 0.023(3) -0.001(3) 0.008(3) -0.002(3)
C40 0.018(4) 0.016(4) 0.025(4) -0.002(3) 0.005(3) 0.000(3)
C41 0.030(4) 0.015(4) 0.017(3) -0.002(3) 0.009(3) -0.006(3)
C42 0.021(4) 0.019(4) 0.037(4) -0.003(3) 0.010(3) 0.000(3)
C43 0.009(3) 0.021(4) 0.037(4) 0.001(3) 0.000(3) -0.002(3)
C44 0.025(4) 0.020(4) 0.027(4) 0.002(3) 0.002(3) -0.005(3)
C45 0.045(6) 0.029(5) 0.046(5) -0.013(4) 0.026(4) -0.009(4)

loop_
_atom_type_symbol
_atom_type_description
_atom_type_scat_dispersion_real
_atom_type_scat_dispersion_imag
_atom_type_scat_source
C C 0.0033 0.0016 'International Tables Vol C Tables 4.2.6.8 and 6.1.1.4'
H H 0.0000 0.0000 'International Tables Vol C Tables 4.2.6.8 and 6.1.1.4'
N N 0.0061 0.0033 'International Tables Vol C Tables 4.2.6.8 and 6.1.1.4'
P P 0.1023 0.0942 'International Tables Vol C Tables 4.2.6.8 and 6.1.1.4'
S S 0.1246 0.1234 'International Tables Vol C Tables 4.2.6.8 and 6.1.1.4'
Cl Cl 0.1484 0.1585 'International Tables Vol C Tables 4.2.6.8 and 6.1.1.4'
Pt Pt -1.7033 8.3905 'International Tables Vol C Tables 4.2.6.8 and 6.1.1.4'

loop_
_geom_angle_atom_site_label_1
_geom_angle_atom_site_label_2
_geom_angle_atom_site_label_3
_geom_angle
_geom_angle_site_symmetry_1
P1 Pt1 P4 99.51(6) .
P1 Pt1 Cl1 171.08(6) .
P4 Pt1 Cl1 87.79(6) .
P1 Pt1 S1 86.56(6) .
P4 Pt1 S1 172.92(6) .
Cl1 Pt1 S1 86.50(6) .
Cl4B Cl4B C45 118.0(15) 3_756
C3 S1 C1 101.1(3) .
C3 S1 Pt1 106.2(3) .
C1 S1 Pt1 104.5(2) .
C30 S2 C29 104.4(4) .
C4 P1 C10 108.0(3) .
C4 P1 C2 105.0(3) .
C10 P1 C2 103.0(3) .
C4 P1 Pt1 120.5(2) .
C10 P1 Pt1 115.3(2) .
C2 P1 Pt1 102.8(2) .
C22 P4 C16 106.5(3) .
C22 P4 C28 103.5(3) .
C16 P4 C28 105.6(3) .
C22 P4 Pt1 118.2(2) .
C16 P4 Pt1 112.0(2) .
C28 P4 Pt1 110.0(3) .
C32 N1 C39 117.3(6) .
C33 N2 C37 116.5(7) .
C44 N3 C40 117.1(7) .
C2 C1 S1 110.8(5) .
C2 C1 H1A 109.5 .
S1 C1 H1A 109.5 .
C2 C1 H1B 109.5 .
S1 C1 H1B 109.5 .
H1A C1 H1B 108.1 .
C1 C2 P1 108.1(5) .
C1 C2 H2A 110.1 .
P1 C2 H2A 110.1 .
C1 C2 H2B 110.1 .
P1 C2 H2B 110.1 .
H2A C2 H2B 108.4 .
S1 C3 H3A 109.5 .
S1 C3 H3B 109.5 .
H3A C3 H3B 109.5 .
S1 C3 H3C 109.5 .
H3A C3 H3C 109.5 .
H3B C3 H3C 109.5 .
C5 C4 C9 119.9(6) .
C5 C4 P1 117.4(5) .
C9 C4 P1 122.7(5) .
C4 C5 C6 119.9(6) .
C4 C5 H5 120.0 .
C6 C5 H5 120.0 .
C7 C6 C5 120.2(7) .
C7 C6 H6 119.9 .
C5 C6 H6 119.9 .
C8 C7 C6 119.4(7) .
C8 C7 H7 120.3 .
C6 C7 H7 120.3 .
C7 C8 C9 121.2(6) .
C7 C8 H8 119.4 .
C9 C8 H8 119.4 .
C8 C9 C4 119.3(6) .
C8 C9 H9 120.3 .
C4 C9 H9 120.3 .
C11 C10 C15 119.7(6) .
C11 C10 P1 119.6(5) .
C15 C10 P1 120.6(5) .
C10 C11 C12 120.0(7) .
C10 C11 H11 120.0 .
C12 C11 H11 120.0 .
C13 C12 C11 120.4(7) .
C13 C12 H12 119.8 .
C11 C12 H12 119.8 .
C12 C13 C14 119.9(7) .
C12 C13 H13 120.1 .
C14 C13 H13 120.1 .
C13 C14 C15 120.2(7) .
C13 C14 H14 119.9 .
C15 C14 H14 119.9 .
C10 C15 C14 119.7(6) .
C10 C15 H15 120.1 .
C14 C15 H15 120.1 .
C17 C16 C21 120.2(7) .
C17 C16 P4 118.9(6) .
C21 C16 P4 120.9(6) .
C16 C17 C18 119.4(8) .
C16 C17 H17 120.3 .
C18 C17 H17 120.3 .
C19 C18 C17 120.0(9) .
C19 C18 H18 120.0 .
C17 C18 H18 120.0 .
C20 C19 C18 120.7(8) .
C20 C19 H19 119.7 .
C18 C19 H19 119.7 .
C19 C20 C21 120.5(9) .
C19 C20 H20 119.8 .
C21 C20 H20 119.8 .
C20 C21 C16 119.2(8) .
C20 C21 H21 120.4 .
C16 C21 H21 120.4 .
C23 C22 C27 118.8(6) .
C23 C22 P4 119.1(6) .
C27 C22 P4 122.1(5) .
C22 C23 C24 121.5(7) .
C22 C23 H23 119.2 .
C24 C23 H23 119.2 .
C23 C24 C25 119.5(7) .
C23 C24 H24 120.3 .
C25 C24 H24 120.3 .
C24 C25 C26 119.5(7) .
C24 C25 H25 120.2 .
C26 C25 H25 120.2 .
C27 C26 C25 120.5(7) .
C27 C26 H26 119.8 .
C25 C26 H26 119.8 .
C26 C27 C22 120.2(7) .
C26 C27 H27 119.9 .
C22 C27 H27 119.9 .
C29 C28 P4 114.1(5) .
C29 C28 H28A 108.7 .
P4 C28 H28A 108.7 .
C29 C28 H28B 108.7 .
P4 C28 H28B 108.7 .
H28A C28 H28B 107.6 .
C28 C29 S2 115.9(6) .
C28 C29 H29A 108.3 .
S2 C29 H29A 108.3 .
C28 C29 H29B 108.3 .
S2 C29 H29B 108.3 .
H29A C29 H29B 107.4 .
C31 C30 C38 118.2(7) .
C31 C30 S2 126.2(6) .
C38 C30 S2 115.5(6) .
C32 C31 C30 119.5(7) .
C32 C31 H31 120.3 .
C30 C31 H31 120.3 .
N1 C32 C31 123.1(7) .
N1 C32 C33 116.7(7) .
C31 C32 C33 120.2(7) .
N2 C33 C34 122.9(7) .
N2 C33 C32 115.6(7) .
C34 C33 C32 121.5(7) .
C35 C34 C33 118.8(7) .
C35 C34 H34 120.6 .
C33 C34 H34 120.6 .
C36 C35 C34 118.6(8) .
C36 C35 H35 120.7 .
C34 C35 H35 120.7 .
C37 C36 C35 119.1(8) .
C37 C36 H36 120.5 .
C35 C36 H36 120.5 .
N2 C37 C36 124.0(8) .
N2 C37 H37 118.0 .
C36 C37 H37 118.0 .
C39 C38 C30 119.4(7) .
C39 C38 H38 120.3 .
C30 C38 H38 120.3 .
N1 C39 C38 122.5(7) .
N1 C39 C40 116.5(6) .
C38 C39 C40 120.9(7) .
N3 C40 C41 122.9(7) .
N3 C40 C39 115.8(6) .
C41 C40 C39 121.2(7) .
C40 C41 C42 119.0(7) .
C40 C41 H41 120.5 .
C42 C41 H41 120.5 .
C41 C42 C43 117.7(7) .
C41 C42 H42 121.2 .
C43 C42 H42 121.2 .
C44 C43 C42 118.4(7) .
C44 C43 H43 120.8 .
C42 C43 H43 120.8 .
N3 C44 C43 124.6(8) .
N3 C44 H44 117.7 .
C43 C44 H44 117.7 .
Cl3B C45 Cl4B 112.2(10) .
Cl3B C45 Cl3A 31.1(6) .
Cl4B C45 Cl3A 142.6(9) .
Cl3B C45 Cl4A 72.9(8) .
Cl4B C45 Cl4A 39.9(6) .
Cl3A C45 Cl4A 102.8(7) .
Cl3B C45 H45A 114.6 .
Cl4B C45 H45A 88.6 .
Cl3A C45 H45A 111.2 .
Cl4A C45 H45A 111.2 .
Cl3B C45 H45B 130.7 .
Cl4B C45 H45B 90.0 .
Cl3A C45 H45B 111.2 .
Cl4A C45 H45B 111.2 .
H45A C45 H45B 109.1 .

loop_
_geom_bond_atom_site_label_1
_geom_bond_atom_site_label_2
_geom_bond_distance
_geom_bond_site_symmetry_2
Pt1 P1 2.2402(18) .
Pt1 P4 2.2807(18) .
Pt1 Cl1 2.3479(17) .
Pt1 S1 2.3506(17) .
Cl3A C45 1.856(14) .
Cl4A C45 1.932(14) .
Cl3B C45 1.512(16) .
Cl4B Cl4B 1.47(3) 3_756
Cl4B C45 1.525(16) .
S1 C3 1.805(7) .
S1 C1 1.827(7) .
S2 C30 1.754(8) .
S2 C29 1.795(9) .
P1 C4 1.809(7) .
P1 C10 1.815(7) .
P1 C2 1.828(7) .
P4 C22 1.813(7) .
P4 C16 1.816(7) .
P4 C28 1.833(8) .
N1 C32 1.351(10) .
N1 C39 1.360(9) .
N2 C33 1.336(10) .
N2 C37 1.349(10) .
N3 C44 1.340(10) .
N3 C40 1.347(10) .
C1 C2 1.524(10) .
C1 H1A 0.9900 .
C1 H1B 0.9900 .
C2 H2A 0.9900 .
C2 H2B 0.9900 .
C3 H3A 0.9800 .
C3 H3B 0.9800 .
C3 H3C 0.9800 .
C4 C5 1.393(10) .
C4 C9 1.397(9) .
C5 C6 1.394(10) .
C5 H5 0.9500 .
C6 C7 1.394(10) .
C6 H6 0.9500 .
C7 C8 1.378(10) .
C7 H7 0.9500 .
C8 C9 1.390(10) .
C8 H8 0.9500 .
C9 H9 0.9500 .
C10 C11 1.389(10) .
C10 C15 1.392(10) .
C11 C12 1.400(9) .
C11 H11 0.9500 .
C12 C13 1.373(11) .
C12 H12 0.9500 .
C13 C14 1.390(10) .
C13 H13 0.9500 .
C14 C15 1.399(9) .
C14 H14 0.9500 .
C15 H15 0.9500 .
C16 C17 1.389(11) .
C16 C21 1.396(11) .
C17 C18 1.393(11) .
C17 H17 0.9500 .
C18 C19 1.385(14) .
C18 H18 0.9500 .
C19 C20 1.362(14) .
C19 H19 0.9500 .
C20 C21 1.393(11) .
C20 H20 0.9500 .
C21 H21 0.9500 .
C22 C23 1.381(10) .
C22 C27 1.391(10) .
C23 C24 1.387(10) .
C23 H23 0.9500 .
C24 C25 1.388(11) .
C24 H24 0.9500 .
C25 C26 1.390(11) .
C25 H25 0.9500 .
C26 C27 1.388(10) .
C26 H26 0.9500 .
C27 H27 0.9500 .
C28 C29 1.492(11) .
C28 H28A 0.9900 .
C28 H28B 0.9900 .
C29 H29A 0.9900 .
C29 H29B 0.9900 .
C30 C31 1.381(10) .
C30 C38 1.396(11) .
C31 C32 1.381(10) .
C31 H31 0.9500 .
C32 C33 1.488(10) .
C33 C34 1.398(11) .
C34 C35 1.380(11) .
C34 H34 0.9500 .
C35 C36 1.371(12) .
C35 H35 0.9500 .
C36 C37 1.367(12) .
C36 H36 0.9500 .
C37 H37 0.9500 .
C38 C39 1.379(10) .
C38 H38 0.9500 .
C39 C40 1.485(11) .
C40 C41 1.376(10) .
C41 C42 1.400(11) .
C41 H41 0.9500 .
C42 C43 1.409(11) .
C42 H42 0.9500 .
C43 C44 1.356(11) .
C43 H43 0.9500 .
C44 H44 0.9500 .
C45 H45A 0.9900 .
C45 H45B 0.9900 .

loop_
_geom_torsion_atom_site_label_1
_geom_torsion_atom_site_label_2
_geom_torsion_atom_site_label_3
_geom_torsion_atom_site_label_4
_geom_torsion
_geom_torsion_site_symmetry_1
P1 Pt1 S1 C3 -111.3(3) .
P4 Pt1 S1 C3 99.4(6) .
Cl1 Pt1 S1 C3 63.0(3) .
P1 Pt1 S1 C1 -4.9(3) .
P4 Pt1 S1 C1 -154.2(5) .
Cl1 Pt1 S1 C1 169.5(3) .
P4 Pt1 P1 C4 -38.3(3) .
Cl1 Pt1 P1 C4 106.3(5) .
S1 Pt1 P1 C4 145.3(3) .
P4 Pt1 P1 C10 94.2(2) .
Cl1 Pt1 P1 C10 -121.2(5) .
S1 Pt1 P1 C10 -82.1(2) .
P4 Pt1 P1 C2 -154.6(2) .
Cl1 Pt1 P1 C2 -10.0(6) .
S1 Pt1 P1 C2 29.1(2) .
P1 Pt1 P4 C22 -20.7(3) .
Cl1 Pt1 P4 C22 164.5(3) .
S1 Pt1 P4 C22 128.2(5) .
P1 Pt1 P4 C16 103.8(3) .
Cl1 Pt1 P4 C16 -71.1(3) .
S1 Pt1 P4 C16 -107.4(5) .
P1 Pt1 P4 C28 -139.2(3) .
Cl1 Pt1 P4 C28 46.0(3) .
S1 Pt1 P4 C28 9.6(6) .
C3 S1 C1 C2 83.3(5) .
Pt1 S1 C1 C2 -26.9(5) .
S1 C1 C2 P1 53.4(6) .
C4 P1 C2 C1 178.7(5) .
C10 P1 C2 C1 65.7(5) .
Pt1 P1 C2 C1 -54.4(5) .
C10 P1 C4 C5 161.0(6) .
C2 P1 C4 C5 51.6(6) .
Pt1 P1 C4 C5 -63.5(6) .
C10 P1 C4 C9 -18.4(7) .
C2 P1 C4 C9 -127.8(6) .
Pt1 P1 C4 C9 117.1(5) .
C9 C4 C5 C6 1.6(11) .
P1 C4 C5 C6 -177.8(6) .
C4 C5 C6 C7 -1.5(12) .
C5 C6 C7 C8 0.8(12) .
C6 C7 C8 C9 -0.3(11) .
C7 C8 C9 C4 0.4(11) .
C5 C4 C9 C8 -1.1(10) .
P1 C4 C9 C8 178.3(5) .
C4 P1 C10 C11 -48.8(6) .
C2 P1 C10 C11 62.0(6) .
Pt1 P1 C10 C11 173.1(5) .
C4 P1 C10 C15 135.6(6) .
C2 P1 C10 C15 -113.6(6) .
Pt1 P1 C10 C15 -2.5(6) .
C15 C10 C11 C12 -0.4(10) .
P1 C10 C11 C12 -176.0(5) .
C10 C11 C12 C13 0.4(11) .
C11 C12 C13 C14 -1.5(11) .
C12 C13 C14 C15 2.5(11) .
C11 C10 C15 C14 1.4(10) .
P1 C10 C15 C14 176.9(5) .
C13 C14 C15 C10 -2.4(11) .
C22 P4 C16 C17 105.4(6) .
C28 P4 C16 C17 -144.9(6) .
Pt1 P4 C16 C17 -25.3(6) .
C22 P4 C16 C21 -73.4(6) .
C28 P4 C16 C21 36.2(7) .
Pt1 P4 C16 C21 155.9(5) .
C21 C16 C17 C18 0.5(11) .
P4 C16 C17 C18 -178.3(6) .
C16 C17 C18 C19 -1.2(12) .
C17 C18 C19 C20 0.7(13) .
C18 C19 C20 C21 0.5(13) .
C19 C20 C21 C16 -1.2(12) .
C17 C16 C21 C20 0.7(11) .
P4 C16 C21 C20 179.5(6) .
C16 P4 C22 C23 -176.7(6) .
C28 P4 C22 C23 72.3(6) .
Pt1 P4 C22 C23 -49.6(7) .
C16 P4 C22 C27 4.4(7) .
C28 P4 C22 C27 -106.6(7) .
Pt1 P4 C22 C27 131.5(6) .
C27 C22 C23 C24 -0.3(11) .
P4 C22 C23 C24 -179.3(6) .
C22 C23 C24 C25 -0.6(11) .
C23 C24 C25 C26 1.3(12) .
C24 C25 C26 C27 -1.0(12) .
C25 C26 C27 C22 0.0(12) .
C23 C22 C27 C26 0.6(11) .
P4 C22 C27 C26 179.5(6) .
C22 P4 C28 C29 -78.0(6) .
C16 P4 C28 C29 170.3(6) .
Pt1 P4 C28 C29 49.3(6) .
P4 C28 C29 S2 -171.4(4) .
C30 S2 C29 C28 -76.5(7) .
C29 S2 C30 C31 -6.9(8) .
C29 S2 C30 C38 176.9(6) .
C38 C30 C31 C32 -1.8(11) .
S2 C30 C31 C32 -177.8(6) .
C39 N1 C32 C31 -0.7(11) .
C39 N1 C32 C33 -178.8(7) .
C30 C31 C32 N1 1.7(12) .
C30 C31 C32 C33 179.7(7) .
C37 N2 C33 C34 -1.6(12) .
C37 N2 C33 C32 179.3(7) .
N1 C32 C33 N2 174.6(7) .
C31 C32 C33 N2 -3.5(11) .
N1 C32 C33 C34 -4.6(11) .
C31 C32 C33 C34 177.3(8) .
N2 C33 C34 C35 0.8(12) .
C32 C33 C34 C35 179.9(7) .
C33 C34 C35 C36 -0.1(12) .
C34 C35 C36 C37 0.4(13) .
C33 N2 C37 C36 1.8(13) .
C35 C36 C37 N2 -1.3(14) .
C31 C30 C38 C39 0.9(11) .
S2 C30 C38 C39 177.4(6) .
C32 N1 C39 C38 -0.2(11) .
C32 N1 C39 C40 176.4(6) .
C30 C38 C39 N1 0.0(11) .
C30 C38 C39 C40 -176.4(7) .
C44 N3 C40 C41 -0.9(11) .
C44 N3 C40 C39 176.7(7) .
N1 C39 C40 N3 169.9(7) .
C38 C39 C40 N3 -13.5(10) .
N1 C39 C40 C41 -12.5(10) .
C38 C39 C40 C41 164.2(7) .
N3 C40 C41 C42 4.2(12) .
C39 C40 C41 C42 -173.3(7) .
C40 C41 C42 C43 -6.0(11) .
C41 C42 C43 C44 4.7(12) .
C40 N3 C44 C43 -0.4(12) .
C42 C43 C44 N3 -1.6(13) .
Cl4B Cl4B C45 Cl3B -176.4(16) 3_756
Cl4B Cl4B C45 Cl3A 175.4(14) 3_756
Cl4B Cl4B C45 Cl4A 173(3) 3_756
